data_7150306
loop_
_publ_author_name
'Ley, Steven V.'
'Dixon, Darren J.'
'Guy, Richard T.'
'Rodr\'iguez, F\'elix'
'Sheppard, Tom D.'

_publ_section_title
;
 Michael, Michael-aldol and Michael-Michael reactions of enolate
 equivalents of butane-2,3-diacetal protected glycolic acid
 derivatives.
;
_journal_issue 22
_journal_name_full 'Organic &amp; biomolecular chemistry'
_journal_page_first 4095
_journal_page_last 4107
_journal_paper_doi 10.1039/b512410g
_journal_volume 3
_journal_year 2005
_chemical_formula_sum 'C13 H20 O7'
_chemical_formula_weight 288.29
_chemical_name_systematic
;
?
;
_space_group_IT_number 9
_symmetry_cell_setting monoclinic
_symmetry_space_group_name_Hall 'C -2yc'
_symmetry_space_group_name_H-M 'C 1 c 1'
_atom_sites_solution_hydrogens geom
_atom_sites_solution_primary direct
_atom_sites_solution_secondary difmap
_audit_creation_method SHELXL
_cell_angle_alpha 90.00
_cell_angle_beta 100.757(4)
_cell_angle_gamma 90.00
_cell_formula_units_Z 4
_cell_length_a 9.9656(7)
_cell_length_b 17.1331(13)
_cell_length_c 8.0000(4)
_cell_measurement_reflns_used 3175
_cell_measurement_temperature 180(2)
_cell_measurement_theta_max 27.48
_cell_measurement_theta_min 1.0
_cell_volume 1341.93(16)
_computing_cell_refinement 'HKL Scalepack (Otwinowski & Minor 1997)'
_computing_data_collection 'Collect (Nonius BV, 1997-2000)'
_computing_data_reduction
;
HKL Denzo and Scalepack (Otwinowski & Minor 1997)
;
_computing_structure_refinement 'SHELXL-93 (Sheldrick, 1993)'
_computing_structure_solution teXsan
_diffrn_ambient_temperature 180(2)
_diffrn_detector_area_resol_mean 9
_diffrn_measurement_device '95mm CCD camera on \k-goniostat'
_diffrn_measurement_device_type KappaCCD
_diffrn_measurement_method CCD
_diffrn_radiation_monochromator 'horizonally mounted graphite crystal'
_diffrn_radiation_source 'fine-focus sealed tube'
_diffrn_radiation_type MoK\a
_diffrn_radiation_wavelength 0.71069
_diffrn_reflns_av_R_equivalents 0.0277
_diffrn_reflns_av_sigmaI/netI 0.0457
_diffrn_reflns_limit_h_max 12
_diffrn_reflns_limit_h_min -12
_diffrn_reflns_limit_k_max 22
_diffrn_reflns_limit_k_min -20
_diffrn_reflns_limit_l_max 10
_diffrn_reflns_limit_l_min -10
_diffrn_reflns_number 5147
_diffrn_reflns_theta_max 28.58
_diffrn_reflns_theta_min 2.38
_exptl_absorpt_coefficient_mu 0.116
_exptl_absorpt_correction_T_max 0.990
_exptl_absorpt_correction_T_min 1.012
_exptl_absorpt_correction_type multi-scan
_exptl_absorpt_process_details
;
Sortav Blessing (1995)
multi-scan from symmetry-related measurements (Blessing 1995)
;
_exptl_crystal_colour colourless
_exptl_crystal_density_diffrn 1.427
_exptl_crystal_F_000 616
_exptl_crystal_size_max 0.30
_exptl_crystal_size_mid 0.23
_exptl_crystal_size_min 0.23
_refine_diff_density_max 0.149
_refine_diff_density_min -0.186
_refine_diff_density_rms 0.040
_refine_ls_abs_structure_details 'Flack H D (1983), Acta Cryst. A39, 876-881'
_refine_ls_abs_structure_Flack 1.03(87)
_refine_ls_extinction_method none
_refine_ls_goodness_of_fit_all 1.073
_refine_ls_goodness_of_fit_obs 1.088
_refine_ls_matrix_type full
_refine_ls_number_parameters 185
_refine_ls_number_reflns 2559
_refine_ls_number_restraints 2
_refine_ls_restrained_S_all 1.785
_refine_ls_restrained_S_obs 1.087
_refine_ls_R_factor_all 0.0506
_refine_ls_R_factor_obs 0.0367
_refine_ls_shift/esd_max -0.001
_refine_ls_shift/esd_mean 0.000
_refine_ls_structure_factor_coef Fsqd
_refine_ls_weighting_details 'w=1/[\s^2^(Fo^2^)+(0.0399P)^2^+0.2711P] where P=(Fo^2^+2Fc^2^)/3'
_refine_ls_weighting_scheme calc
_refine_ls_wR_factor_all 0.1450
_refine_ls_wR_factor_obs 0.0835
_reflns_number_observed 2307
_reflns_number_total 2565
_reflns_observed_criterion >2sigma(I)
_cod_data_source_file b512410g.txt
_cod_data_source_block sl0015
_cod_depositor_comments
;
The following automatic conversions were performed:
'_symmetry_cell_setting' value 'Monoclinic' changed to 'monoclinic'
according to '/home/saulius/struct/CIF-dictionaries/cif_core.dic'
dictionary named 'cif_core.dic' version 2.4.1 from
2010-06-29.

'_exptl_absorpt_correction_type' value 'multiscan' changed to
'multi-scan' according to
'/home/saulius/struct/CIF-dictionaries/cif_core.dic' dictionary named
'cif_core.dic' version 2.4.1 from 2010-06-29.

Automatic conversion script
Id: cif_fix_enum 1527 2010-12-29 10:47:43Z saulius 

The following automatic conversions were performed:

'_refine_ls_weighting_scheme' value 'calc
w=1/[\s^2^(Fo^2^)+(0.0399P)^2^+0.2711P] where P=(Fo^2^+2Fc^2^)/3' was
changed to 'calc'. New tag '_refine_ls_weighting_details' was
created. The value of the new tag was set to
'w=1/[\s^2^(Fo^2^)+(0.0399P)^2^+0.2711P] where P=(Fo^2^+2Fc^2^)/3'.

Automatic conversion script
Id: cif_fix_values 3143 2015-03-26 13:38:13Z robertas 
;
_cod_original_cell_volume 1341.9(2)
_cod_original_sg_symbol_H-M Cc
_cod_database_code 7150306

loop_
_symmetry_equiv_pos_as_xyz
'x, y, z'
'x, -y, z+1/2'
'x+1/2, y+1/2, z'
'x+1/2, -y+1/2, z+1/2'

loop_
_atom_site_aniso_label
_atom_site_aniso_U_11
_atom_site_aniso_U_22
_atom_site_aniso_U_33
_atom_site_aniso_U_23
_atom_site_aniso_U_13
_atom_site_aniso_U_12
O1 0.0558(10) 0.0521(10) 0.0190(7) -0.0002(6) 0.0075(6) -0.0104(8)
O2 0.0433(8) 0.0358(8) 0.0219(6) -0.0054(5) 0.0077(5) -0.0101(7)
O3 0.0311(7) 0.0323(7) 0.0195(6) -0.0025(5) 0.0034(5) -0.0017(6)
O4 0.0323(7) 0.0411(9) 0.0292(7) 0.0027(5) 0.0027(5) 0.0011(6)
O5 0.0496(9) 0.0311(8) 0.0299(7) -0.0015(6) 0.0041(6) 0.0022(7)
O6 0.0584(11) 0.0583(11) 0.0591(11) -0.0195(9) -0.0139(8) -0.0058(9)
O7 0.0293(7) 0.0434(9) 0.0416(8) 0.0039(6) 0.0015(6) 0.0014(7)
C1 0.0306(9) 0.0345(10) 0.0229(9) 0.0003(7) 0.0017(7) -0.0004(9)
C2 0.0306(10) 0.0294(10) 0.0203(8) 0.0013(7) 0.0049(7) 0.0015(8)
C3 0.0321(10) 0.0340(11) 0.0232(8) 0.0012(7) 0.0051(7) -0.0019(8)
C4 0.0379(11) 0.0364(10) 0.0224(9) 0.0016(7) 0.0071(8) -0.0049(9)
C5 0.0497(12) 0.0436(13) 0.0278(10) -0.0011(8) 0.0150(9) 0.0013(10)
C6 0.0488(13) 0.0468(13) 0.0414(11) -0.0018(10) 0.0119(9) -0.0139(11)
C7 0.0367(11) 0.0408(12) 0.0420(11) 0.0039(9) 0.0098(9) 0.0056(10)
C8 0.075(2) 0.0319(12) 0.0456(13) -0.0030(10) 0.0097(12) 0.0065(12)
C9 0.0293(10) 0.0284(10) 0.0279(9) 0.0017(7) 0.0029(7) -0.0023(8)
C10 0.0371(11) 0.0326(12) 0.0554(13) -0.0127(9) -0.0021(10) -0.0010(10)
C11 0.0343(11) 0.0386(12) 0.0387(10) 0.0003(9) 0.0050(8) -0.0070(10)
C12 0.0346(10) 0.0283(10) 0.0311(9) -0.0003(8) 0.0043(7) 0.0032(9)
C13 0.0343(11) 0.0394(11) 0.0332(9) 0.0035(8) 0.0096(8) 0.0061(9)

loop_
_atom_site_label
_atom_site_type_symbol
_atom_site_fract_x
_atom_site_fract_y
_atom_site_fract_z
_atom_site_U_iso_or_equiv
_atom_site_thermal_displace_type
_atom_site_occupancy
_atom_site_calc_flag
_atom_site_refinement_flags
_atom_site_disorder_group
O1 O 0.1957(2) 0.14514(9) 0.3927(2) 0.0422(4) Uani 1 d . .
O2 O 0.27670(14) 0.21591(8) 0.21216(15) 0.0335(3) Uani 1 d . .
O3 O 0.18589(13) 0.10509(7) -0.03221(14) 0.0278(3) Uani 1 d . .
O4 O 0.41783(14) 0.10531(8) 0.0786(2) 0.0346(3) Uani 1 d . .
O5 O 0.1890(2) 0.25991(8) -0.0506(2) 0.0373(3) Uani 1 d . .
O6 O -0.2539(2) -0.00408(11) -0.2183(2) 0.0618(5) Uani 1 d . .
O7 O -0.27580(14) 0.10570(9) -0.0951(2) 0.0387(4) Uani 1 d . .
C1 C 0.2102(2) 0.15340(11) 0.2531(2) 0.0298(4) Uani 1 d . .
C2 C 0.1515(2) 0.09365(11) 0.1248(2) 0.0267(4) Uani 1 d . .
H2 H 0.1869(2) 0.04137(11) 0.1679(2) 0.032 Uiso 1 calc R .
C3 C 0.3123(2) 0.14397(12) -0.0284(2) 0.0298(4) Uani 1 d . .
C4 C 0.3024(2) 0.22533(12) 0.0458(2) 0.0320(4) Uani 1 d . .
C5 C 0.3336(2) 0.14686(13) -0.2031(2) 0.0394(5) Uani 1 d . .
H5A H 0.2652(11) 0.1812(8) -0.2699(5) 0.059 Uiso 1 calc R .
H5B H 0.3247(16) 0.0942(2) -0.2519(7) 0.059 Uiso 1 calc R .
H5C H 0.4252(7) 0.1671(9) -0.2054(3) 0.059 Uiso 1 calc R .
C6 C 0.4320(3) 0.27291(14) 0.0667(3) 0.0452(5) Uani 1 d . .
H6A H 0.5077(4) 0.2430(4) 0.1325(18) 0.068 Uiso 1 calc R .
H6B H 0.4201(6) 0.3215(5) 0.1268(19) 0.068 Uiso 1 calc R .
H6C H 0.4524(10) 0.2851(8) -0.0456(3) 0.068 Uiso 1 calc R .
C7 C 0.4466(2) 0.02765(13) 0.0305(3) 0.0395(5) Uani 1 d . .
H7A H 0.5099(13) 0.0028(3) 0.1237(8) 0.059 Uiso 1 calc R .
H7B H 0.4881(15) 0.02933(14) -0.0712(12) 0.059 Uiso 1 calc R .
H7C H 0.3615(3) -0.0024(3) 0.0061(19) 0.059 Uiso 1 calc R .
C8 C 0.1533(3) 0.33724(13) -0.0083(3) 0.0510(6) Uani 1 d . .
H8A H 0.0637(8) 0.3509(4) -0.0754(16) 0.076 Uiso 1 calc R .
H8B H 0.2220(10) 0.3741(2) -0.0337(21) 0.076 Uiso 1 calc R .
H8C H 0.1496(18) 0.3398(3) 0.1131(5) 0.076 Uiso 1 calc R .
C9 C -0.0045(2) 0.09262(11) 0.1052(2) 0.0288(4) Uani 1 d . .
H9 H -0.0267(2) 0.07825(11) 0.2181(2) 0.035 Uiso 1 calc R .
C10 C -0.0632(2) 0.03034(13) -0.0198(3) 0.0431(5) Uani 1 d . .
H10A H -0.0019(2) 0.02435(13) -0.1031(3) 0.052 Uiso 1 calc R .
H10B H -0.0615(2) -0.01959(13) 0.0428(3) 0.052 Uiso 1 calc R .
C11 C -0.2035(2) 0.04240(13) -0.1155(3) 0.0374(5) Uani 1 d . .
C12 C -0.0717(2) 0.17082(11) 0.0535(2) 0.0316(4) Uani 1 d . .
H12A H -0.0390(2) 0.21046(11) 0.1418(2) 0.038 Uiso 1 calc R .
H12B H -0.0477(2) 0.18845(11) -0.0550(2) 0.038 Uiso 1 calc R .
C13 C -0.2244(2) 0.16168(13) 0.0330(3) 0.0352(5) Uani 1 d . .
H13A H -0.2475(2) 0.14499(13) 0.1427(3) 0.042 Uiso 1 calc R .
H13B H -0.2688(2) 0.21270(13) 0.0022(3) 0.042 Uiso 1 calc R .

loop_
_atom_type_symbol
_atom_type_description
_atom_type_scat_dispersion_real
_atom_type_scat_dispersion_imag
_atom_type_scat_source
C C 0.0033 0.0016 'International Tables Vol C Tables 4.2.6.8 and 6.1.1.4'
H H 0.0000 0.0000 'International Tables Vol C Tables 4.2.6.8 and 6.1.1.4'
O O 0.0106 0.0060 'International Tables Vol C Tables 4.2.6.8 and 6.1.1.4'

loop_
_geom_angle_atom_site_label_1
_geom_angle_atom_site_label_2
_geom_angle_atom_site_label_3
_geom_angle
_geom_angle_site_symmetry_1
_geom_angle_site_symmetry_3
_geom_angle_publ_flag
C1 O2 C4 120.67(14) . . ?
C2 O3 C3 114.73(13) . . ?
C3 O4 C7 116.3(2) . . ?
C4 O5 C8 118.7(2) . . ?
C11 O7 C13 120.4(2) . . ?
O1 C1 O2 119.4(2) . . ?
O1 C1 C2 118.4(2) . . ?
O2 C1 C2 122.18(15) . . ?
O3 C2 C1 113.5(2) . . ?
O3 C2 C9 109.19(13) . . ?
C1 C2 C9 109.79(15) . . ?
O3 C2 H2 108.08(10) . . ?
C1 C2 H2 108.08(10) . . ?
C9 C2 H2 108.08(10) . . ?
O4 C3 O3 110.78(15) . . ?
O4 C3 C5 112.2(2) . . ?
O3 C3 C5 106.5(2) . . ?
O4 C3 C4 106.94(14) . . ?
O3 C3 C4 108.4(2) . . ?
C5 C3 C4 112.0(2) . . ?
O5 C4 O2 107.6(2) . . ?
O5 C4 C6 115.2(2) . . ?
O2 C4 C6 105.1(2) . . ?
O5 C4 C3 106.30(15) . . ?
O2 C4 C3 107.41(14) . . ?
C6 C4 C3 114.8(2) . . ?
C3 C5 H5A 109.47(12) . . ?
C3 C5 H5B 109.47(12) . . ?
H5A C5 H5B 109.5 . . ?
C3 C5 H5C 109.47(12) . . ?
H5A C5 H5C 109.5 . . ?
H5B C5 H5C 109.5 . . ?
C4 C6 H6A 109.47(13) . . ?
C4 C6 H6B 109.47(12) . . ?
H6A C6 H6B 109.5 . . ?
C4 C6 H6C 109.47(11) . . ?
H6A C6 H6C 109.5 . . ?
H6B C6 H6C 109.5 . . ?
O4 C7 H7A 109.47(10) . . ?
O4 C7 H7B 109.47(10) . . ?
H7A C7 H7B 109.5 . . ?
O4 C7 H7C 109.47(11) . . ?
H7A C7 H7C 109.5 . . ?
H7B C7 H7C 109.5 . . ?
O5 C8 H8A 109.47(12) . . ?
O5 C8 H8B 109.47(13) . . ?
H8A C8 H8B 109.5 . . ?
O5 C8 H8C 109.47(11) . . ?
H8A C8 H8C 109.5 . . ?
H8B C8 H8C 109.5 . . ?
C10 C9 C12 110.3(2) . . ?
C10 C9 C2 109.7(2) . . ?
C12 C9 C2 113.9(2) . . ?
C10 C9 H9 107.56(12) . . ?
C12 C9 H9 107.56(10) . . ?
C2 C9 H9 107.56(9) . . ?
C11 C10 C9 117.3(2) . . ?
C11 C10 H10A 107.98(12) . . ?
C9 C10 H10A 107.98(12) . . ?
C11 C10 H10B 107.98(13) . . ?
C9 C10 H10B 107.98(12) . . ?
H10A C10 H10B 107.2 . . ?
O6 C11 O7 117.6(2) . . ?
O6 C11 C10 120.2(2) . . ?
O7 C11 C10 122.2(2) . . ?
C13 C12 C9 108.8(2) . . ?
C13 C12 H12A 109.92(10) . . ?
C9 C12 H12A 109.92(10) . . ?
C13 C12 H12B 109.92(10) . . ?
C9 C12 H12B 109.92(10) . . ?
H12A C12 H12B 108.3 . . ?
O7 C13 C12 111.6(2) . . ?
O7 C13 H13A 109.31(10) . . ?
C12 C13 H13A 109.31(10) . . ?
O7 C13 H13B 109.31(10) . . ?
C12 C13 H13B 109.31(11) . . ?
H13A C13 H13B 108.0 . . ?

loop_
_geom_bond_atom_site_label_1
_geom_bond_atom_site_label_2
_geom_bond_distance
_geom_bond_site_symmetry_2
_geom_bond_publ_flag
O1 C1 1.161(2) . ?
O2 C1 1.332(2) . ?
O2 C4 1.410(2) . ?
O3 C2 1.376(2) . ?
O3 C3 1.421(2) . ?
O4 C3 1.393(2) . ?
O4 C7 1.429(3) . ?
O5 C4 1.378(2) . ?
O5 C8 1.429(3) . ?
O6 C11 1.187(3) . ?
O7 C11 1.329(3) . ?
O7 C13 1.427(3) . ?
C1 C2 1.490(2) . ?
C2 C9 1.533(3) . ?
C2 H2 1.00 . ?
C3 C5 1.453(2) . ?
C3 C4 1.526(3) . ?
C4 C6 1.510(3) . ?
C5 H5A 0.98 . ?
C5 H5B 0.98 . ?
C5 H5C 0.98 . ?
C6 H6A 0.98 . ?
C6 H6B 0.98 . ?
C6 H6C 0.98 . ?
C7 H7A 0.98 . ?
C7 H7B 0.98 . ?
C7 H7C 0.98 . ?
C8 H8A 0.98 . ?
C8 H8B 0.98 . ?
C8 H8C 0.98 . ?
C9 C10 1.504(3) . ?
C9 C12 1.520(3) . ?
C9 H9 1.00 . ?
C10 C11 1.478(3) . ?
C10 H10A 0.99 . ?
C10 H10B 0.99 . ?
C12 C13 1.507(3) . ?
C12 H12A 0.99 . ?
C12 H12B 0.99 . ?
C13 H13A 0.99 . ?
C13 H13B 0.99 . ?

loop_
_geom_torsion_atom_site_label_1
_geom_torsion_atom_site_label_2
_geom_torsion_atom_site_label_3
_geom_torsion_atom_site_label_4
_geom_torsion
_geom_torsion_site_symmetry_1
_geom_torsion_site_symmetry_2
_geom_torsion_site_symmetry_3
_geom_torsion_site_symmetry_4
_geom_torsion_publ_flag
C4 O2 C1 O1 176.5(2) . . . . ?
C4 O2 C1 C2 -4.3(3) . . . . ?
C3 O3 C2 C1 27.9(2) . . . . ?
C3 O3 C2 C9 150.8(2) . . . . ?
O1 C1 C2 O3 -174.0(2) . . . . ?
O2 C1 C2 O3 6.8(3) . . . . ?
O1 C1 C2 C9 63.5(2) . . . . ?
O2 C1 C2 C9 -115.7(2) . . . . ?
C7 O4 C3 O3 63.2(2) . . . . ?
C7 O4 C3 C5 -55.7(2) . . . . ?
C7 O4 C3 C4 -178.9(2) . . . . ?
C2 O3 C3 O4 54.8(2) . . . . ?
C2 O3 C3 C5 177.1(2) . . . . ?
C2 O3 C3 C4 -62.2(2) . . . . ?
C8 O5 C4 O2 64.5(2) . . . . ?
C8 O5 C4 C6 -52.3(2) . . . . ?
C8 O5 C4 C3 179.3(2) . . . . ?
C1 O2 C4 O5 85.4(2) . . . . ?
C1 O2 C4 C6 -151.4(2) . . . . ?
C1 O2 C4 C3 -28.7(2) . . . . ?
O4 C3 C4 O5 -173.85(14) . . . . ?
O3 C3 C4 O5 -54.4(2) . . . . ?
C5 C3 C4 O5 62.8(2) . . . . ?
O4 C3 C4 O2 -58.9(2) . . . . ?
O3 C3 C4 O2 60.6(2) . . . . ?
C5 C3 C4 O2 177.8(2) . . . . ?
O4 C3 C4 C6 57.6(2) . . . . ?
O3 C3 C4 C6 177.0(2) . . . . ?
C5 C3 C4 C6 -65.8(2) . . . . ?
O3 C2 C9 C10 57.0(2) . . . . ?
C1 C2 C9 C10 -178.0(2) . . . . ?
O3 C2 C9 C12 -67.2(2) . . . . ?
C1 C2 C9 C12 57.8(2) . . . . ?
C12 C9 C10 C11 -25.9(3) . . . . ?
C2 C9 C10 C11 -152.2(2) . . . . ?
C13 O7 C11 O6 176.4(2) . . . . ?
C13 O7 C11 C10 -5.8(3) . . . . ?
C9 C10 C11 O6 178.5(2) . . . . ?
C9 C10 C11 O7 0.7(3) . . . . ?
C10 C9 C12 C13 54.3(2) . . . . ?
C2 C9 C12 C13 178.22(14) . . . . ?
C11 O7 C13 C12 36.2(2) . . . . ?
C9 C12 C13 O7 -60.4(2) . . . . ?
